data_4505272
loop_
_publ_author_name
'Reddy, L. Sreenivas'
'Nangia, Ashwini'
'Lynch, Vincent M.'

_publ_contact_author
;
    Prof. Ashwini Nangia
    School of Chemistry
    Univerisity of Hyderabad
    Hyderabad  500 046
    India
;
_publ_section_title
;
 Phenyl-Perfluorophenyl Synthon Mediated Cocrystallization of Carboxylic
 Acids and Amides
;
_journal_issue 1
_journal_name_full 'Crystal Growth &amp; Design'
_journal_page_first 89
_journal_paper_doi 10.1021/cg034106s
_journal_volume 4
_journal_year 2004
_chemical_formula_moiety 'C7 H2 F5 N O'
_chemical_formula_sum 'C7 H2 F5 N O'
_chemical_formula_weight 211.10
_chemical_melting_point 421
_chemical_name_common pentafluorobenzamide
_chemical_name_systematic
; 
 pentafluorobenzamide 
;
_space_group_IT_number 14
_symmetry_cell_setting monoclinic
_symmetry_space_group_name_Hall '-P 2ybc'
_symmetry_space_group_name_H-M 'P 1 21/c 1'
_atom_sites_solution_hydrogens geom
_atom_sites_solution_primary direct
_atom_sites_solution_secondary difmap
_audit_creation_method SHELXL-97
_cell_angle_alpha 90.00
_cell_angle_beta 99.94(3)
_cell_angle_gamma 90.00
_cell_formula_units_Z 4
_cell_length_a 12.749(3)
_cell_length_b 6.1977(12)
_cell_length_c 9.5974(19)
_cell_measurement_reflns_used 1480
_cell_measurement_temperature 293(2)
_cell_measurement_theta_max 27.48
_cell_measurement_theta_min 2.91
_cell_volume 747.0(3)
_computing_cell_refinement
;
DENZO-SMN (Z. Otwinowski and W. Minor, 1997)
;
_computing_data_collection
;
"Collect" data collection software, Nonius 1998
;
_computing_data_reduction
;
SCALEPACK (Z. Otwinowski and W. Minor, 1997
;
_computing_molecular_graphics 'PLUTON (Spek, 1992)'
_computing_publication_material 'SHELXL-97 (Sheldrick, 1997)'
_computing_structure_refinement 'SHELXL-97 (Sheldrick, 1997)'
_computing_structure_solution 'SHELXS-97 (Sheldrick, 1990)'
_diffrn_ambient_temperature 293(2)
_diffrn_measured_fraction_theta_full 0.975
_diffrn_measured_fraction_theta_max 0.975
_diffrn_measurement_device_type 'Nonius Kappa CCD'
_diffrn_measurement_method '/w scans'
_diffrn_radiation_monochromator graphite
_diffrn_radiation_source 'fine-focus sealed tube'
_diffrn_radiation_type MoK\a
_diffrn_radiation_wavelength 0.71073
_diffrn_reflns_av_R_equivalents 0.0760
_diffrn_reflns_av_sigmaI/netI 0.1283
_diffrn_reflns_limit_h_max 16
_diffrn_reflns_limit_h_min -16
_diffrn_reflns_limit_k_max 7
_diffrn_reflns_limit_k_min -8
_diffrn_reflns_limit_l_max 12
_diffrn_reflns_limit_l_min -12
_diffrn_reflns_number 2784
_diffrn_reflns_theta_full 27.47
_diffrn_reflns_theta_max 27.47
_diffrn_reflns_theta_min 3.24
_exptl_absorpt_coefficient_mu 0.210
_exptl_absorpt_correction_type none
_exptl_crystal_colour colourless
_exptl_crystal_density_diffrn 1.877
_exptl_crystal_density_method 'not measured'
_exptl_crystal_description plates
_exptl_crystal_F_000 416
_exptl_crystal_preparation Dichloromethane
_exptl_crystal_size_max 0.28
_exptl_crystal_size_mid 0.17
_exptl_crystal_size_min 0.10
_refine_diff_density_max 0.246
_refine_diff_density_min -0.333
_refine_diff_density_rms 0.073
_refine_ls_extinction_method none
_refine_ls_goodness_of_fit_ref 0.982
_refine_ls_hydrogen_treatment mixed
_refine_ls_matrix_type full
_refine_ls_number_parameters 135
_refine_ls_number_reflns 1672
_refine_ls_number_restraints 0
_refine_ls_restrained_S_all 0.982
_refine_ls_R_factor_all 0.1869
_refine_ls_R_factor_gt 0.0678
_refine_ls_shift/su_max 0.000
_refine_ls_shift/su_mean 0.000
_refine_ls_structure_factor_coef Fsqd
_refine_ls_weighting_details 'calc w=1/[\s^2^(Fo^2^)+(0.0807P)^2^+0.0000P] where P=(Fo^2^+2Fc^2^)/3'
_refine_ls_weighting_scheme calc
_refine_ls_wR_factor_gt 0.1366
_refine_ls_wR_factor_ref 0.1764
_reflns_number_gt 718
_reflns_number_total 1672
_reflns_threshold_expression >2sigma(I)
_cod_data_source_file cg034106ssi20030624_090632.cif
_cod_data_source_block 4
_cod_depositor_comments
;
The following automatic conversions were performed:

'_chemical_melting_point' value '421K' was changed to '421' - the
value should be numeric and without a unit
designator.

'_symmetry_cell_setting' value 'Monoclinic' changed to
'monoclinic' according to
/home/saulius/struct/CIF-dictionaries/cif_core.dic dictionary named
'cif_core.dic' version 2.4.1 from 2010-06-29.

Automatic conversion script
Id: cif_fix_values 1715 2011-07-08 13:25:40Z adriana 
;
_cod_original_sg_symbol_H-M 'P 21/c'
_cod_database_code 4505272

loop_
_symmetry_equiv_pos_as_xyz
'x, y, z'
'-x, y+1/2, -z+1/2'
'-x, -y, -z'
'x, -y-1/2, z-1/2'

loop_
_atom_site_label
_atom_site_type_symbol
_atom_site_fract_x
_atom_site_fract_y
_atom_site_fract_z
_atom_site_U_iso_or_equiv
_atom_site_adp_type
_atom_site_occupancy
_atom_site_symmetry_multiplicity
_atom_site_calc_flag
F6 F 0.86479(18) 0.1387(4) 0.4092(2) 0.0478(7) Uani 1 1 d
F5 F 0.70325(18) 0.4075(4) 0.4244(2) 0.0510(7) Uani 1 1 d
F2 F 0.71489(18) -0.3700(4) 0.6872(2) 0.0464(7) Uani 1 1 d
F3 F 0.55405(17) -0.0973(4) 0.7000(2) 0.0537(8) Uani 1 1 d
F4 F 0.54762(18) 0.2943(4) 0.5706(2) 0.0568(8) Uani 1 1 d
O1 O 0.9084(2) -0.3026(5) 0.4089(3) 0.0472(9) Uani 1 1 d
C2 C 0.7153(3) -0.1784(7) 0.6229(4) 0.0370(10) Uani 1 1 d
C5 C 0.7069(3) 0.2149(7) 0.4896(4) 0.0404(10) Uani 1 1 d
C7 C 0.8835(3) -0.2822(7) 0.5285(4) 0.0388(10) Uani 1 1 d
C6 C 0.7888(3) 0.0755(7) 0.4819(4) 0.0390(11) Uani 1 1 d
C1 C 0.7963(3) -0.1257(7) 0.5473(4) 0.0354(10) Uani 1 1 d
C3 C 0.6317(3) -0.0390(7) 0.6284(4) 0.0394(11) Uani 1 1 d
N1 N 0.9297(3) -0.3904(6) 0.6392(4) 0.0439(10) Uani 1 1 d
C4 C 0.6282(3) 0.1579(7) 0.5637(4) 0.0416(11) Uani 1 1 d
H1B H 0.985(3) -0.516(8) 0.631(4) 0.064(13) Uiso 1 1 d
H1A H 0.912(3) -0.367(6) 0.716(4) 0.042(13) Uiso 1 1 d

loop_
_atom_site_aniso_label
_atom_site_aniso_U_11
_atom_site_aniso_U_22
_atom_site_aniso_U_33
_atom_site_aniso_U_23
_atom_site_aniso_U_13
_atom_site_aniso_U_12
F6 0.0546(14) 0.0515(16) 0.0411(14) 0.0045(12) 0.0189(11) -0.0042(12)
F5 0.0671(17) 0.0464(17) 0.0403(14) 0.0035(13) 0.0112(12) 0.0047(12)
F2 0.0543(15) 0.0515(16) 0.0360(13) 0.0044(12) 0.0148(11) -0.0067(11)
F3 0.0425(14) 0.0773(18) 0.0461(14) -0.0033(14) 0.0211(11) -0.0035(13)
F4 0.0515(15) 0.0654(19) 0.0550(16) -0.0070(14) 0.0135(11) 0.0149(14)
O1 0.0538(18) 0.060(2) 0.0307(16) 0.0042(15) 0.0147(13) 0.0108(14)
C2 0.041(2) 0.041(3) 0.029(2) 0.003(2) 0.0070(18) 0.001(2)
C5 0.046(3) 0.045(3) 0.031(2) -0.001(2) 0.0081(19) 0.000(2)
C7 0.044(2) 0.043(3) 0.031(2) 0.002(2) 0.011(2) 0.000(2)
C6 0.043(3) 0.048(3) 0.029(2) -0.003(2) 0.0134(19) -0.006(2)
C1 0.033(2) 0.049(3) 0.025(2) -0.008(2) 0.0083(17) -0.0010(19)
C3 0.035(2) 0.054(3) 0.031(2) -0.009(2) 0.0099(18) -0.007(2)
N1 0.053(2) 0.052(3) 0.029(2) 0.002(2) 0.0139(18) 0.0111(19)
C4 0.038(2) 0.053(3) 0.033(2) -0.012(2) 0.0060(19) 0.009(2)

loop_
_atom_type_symbol
_atom_type_description
_atom_type_scat_dispersion_real
_atom_type_scat_dispersion_imag
_atom_type_scat_source
C C 0.0033 0.0016 'International Tables Vol C Tables 4.2.6.8 and 6.1.1.4'
H H 0.0000 0.0000 'International Tables Vol C Tables 4.2.6.8 and 6.1.1.4'
N N 0.0061 0.0033 'International Tables Vol C Tables 4.2.6.8 and 6.1.1.4'
O O 0.0106 0.0060 'International Tables Vol C Tables 4.2.6.8 and 6.1.1.4'
F F 0.0171 0.0103 'International Tables Vol C Tables 4.2.6.8 and 6.1.1.4'

loop_
_geom_angle_atom_site_label_1
_geom_angle_atom_site_label_2
_geom_angle_atom_site_label_3
_geom_angle
F2 C2 C3 118.2(3)
F2 C2 C1 120.6(4)
C3 C2 C1 121.2(4)
F5 C5 C6 120.1(3)
F5 C5 C4 120.0(4)
C6 C5 C4 119.9(4)
O1 C7 N1 123.0(4)
O1 C7 C1 118.9(4)
N1 C7 C1 118.1(4)
F6 C6 C5 117.9(4)
F6 C6 C1 119.6(4)
C5 C6 C1 122.4(4)
C6 C1 C2 116.3(4)
C6 C1 C7 121.1(3)
C2 C1 C7 122.4(4)
F3 C3 C4 120.1(4)
F3 C3 C2 119.5(4)
C4 C3 C2 120.4(4)
C7 N1 H1B 122(2)
C7 N1 H1A 119(3)
H1B N1 H1A 119(4)
F4 C4 C3 120.4(4)
F4 C4 C5 119.9(4)
C3 C4 C5 119.8(4)

loop_
_geom_bond_atom_site_label_1
_geom_bond_atom_site_label_2
_geom_bond_distance
F6 C6 1.346(4)
F5 C5 1.344(5)
F2 C2 1.339(4)
F3 C3 1.348(4)
F4 C4 1.341(4)
O1 C7 1.250(4)
C2 C3 1.380(5)
C2 C1 1.399(5)
C5 C6 1.367(6)
C5 C4 1.372(6)
C7 N1 1.307(5)
C7 C1 1.509(5)
C6 C1 1.391(6)
C3 C4 1.367(6)
N1 H1B 1.06(5)
N1 H1A 0.82(4)

loop_
_cod_related_entry_id
_cod_related_entry_database
_cod_related_entry_code
1 ChemSpider 62751
